data_4119663
loop_
_publ_author_name
'Seth L. Marquard'
'Mark W. Bezpalko'
'Bruce M. Foxman'
'Christine M. Thomas'

_publ_contact_author_address
;Department of Chemistry
Brandeis University
415 South St. MS 015
Waltham, MA 02454 USA
;
_publ_contact_author_email thomasc@brandeis.edu
_publ_contact_author_fax 781-736-2516
_publ_contact_author_name 'Christine M. Thomas'
_publ_contact_author_phone 781-736-2576
_publ_section_title
;
 Stoichiometric C=O Bond Oxidative Addition of Benzophenone by a Discrete
 Radical Intermediate To Form a Cobalt(I) Carbene
;
_journal_name_full 'Journal of the American Chemical Society'
_journal_page_first 6018
_journal_page_last 6021
_journal_paper_doi 10.1021/ja4022683
_journal_volume 135
_journal_year 2013
_chemical_formula_moiety 'C58 H85 Co1 N3 O1 P3 Zr1'
_chemical_formula_sum 'C58 H85 Co N3 O P3 Zr'
_chemical_formula_weight 1083.41
_space_group_IT_number 14
_symmetry_cell_setting monoclinic
_symmetry_space_group_name_Hall '-P 2ybc'
_symmetry_space_group_name_H-M 'P 1 21/c 1'
_atom_sites_solution_hydrogens difmap
_atom_sites_solution_primary direct
_audit_creation_date 2012-09-20
_audit_creation_method CRYSTALS_ver_14.43
_cell_angle_alpha 90
_cell_angle_beta 90.550(4)
_cell_angle_gamma 90
_cell_formula_units_Z 4
_cell_length_a 13.6034(8)
_cell_length_b 15.6211(9)
_cell_length_c 26.2197(15)
_cell_measurement_reflns_used 6568
_cell_measurement_temperature 135
_cell_measurement_theta_max 26
_cell_measurement_theta_min 3
_cell_volume 5571.4(6)
_computing_cell_refinement 'Apex2 (Bruker AXS, 2006)'
_computing_data_collection 'Apex2 (Bruker AXS, 2006)'
_computing_data_reduction 'Apex2 (Bruker AXS, 2006)'
_computing_molecular_graphics 'CAMERON (Watkin et al., 1996)'
_computing_publication_material 'CRYSTALS (Betteridge et al., 2003)'
_computing_structure_refinement 'CRYSTALS (Betteridge et al., 2003)'
_computing_structure_solution 'SIR92 (Altomare et al., 1994)'
_diffrn_ambient_temperature 135
_diffrn_measured_fraction_theta_full 0.996
_diffrn_measured_fraction_theta_max 0.996
_diffrn_measurement_device Area
_diffrn_measurement_device_type 'Bruker Kappa Apex2'
_diffrn_measurement_method '\f & \w scans'
_diffrn_radiation_monochromator graphite
_diffrn_radiation_type 'Mo K\a'
_diffrn_radiation_wavelength 0.71073
_diffrn_reflns_av_R_equivalents 0.094
_diffrn_reflns_limit_h_max 18
_diffrn_reflns_limit_h_min -19
_diffrn_reflns_limit_k_max 21
_diffrn_reflns_limit_k_min -16
_diffrn_reflns_limit_l_max 36
_diffrn_reflns_limit_l_min -36
_diffrn_reflns_number 71264
_diffrn_reflns_theta_full 30.050
_diffrn_reflns_theta_max 30.050
_diffrn_reflns_theta_min 2.127
_diffrn_standards_number 0
_exptl_absorpt_coefficient_mu 0.612
_exptl_absorpt_correction_T_max 0.95
_exptl_absorpt_correction_T_min 0.91
_exptl_absorpt_correction_type numerical
_exptl_absorpt_process_details
; 
 Analytical Absorption (De Meulenaer & Tompa, 1965) 
;
_exptl_crystal_colour brown
_exptl_crystal_density_diffrn 1.292
_exptl_crystal_description prism
_exptl_crystal_F_000 2296
_exptl_crystal_size_max 0.200
_exptl_crystal_size_mid 0.150
_exptl_crystal_size_min 0.080
_refine_diff_density_max 1.29
_refine_diff_density_min -1.40
_refine_ls_extinction_method none
_refine_ls_goodness_of_fit_ref 1.0000
_refine_ls_hydrogen_treatment constr
_refine_ls_matrix_type full
_refine_ls_number_parameters 604
_refine_ls_number_reflns 16242
_refine_ls_number_restraints 0
_refine_ls_R_factor_all 0.0951
_refine_ls_R_factor_gt 0.0468
_refine_ls_shift/su_max 0.0016729
_refine_ls_shift/su_mean 0.0000480
_refine_ls_structure_factor_coef Fsqd
_refine_ls_weighting_details
;
 Method= Modified Sheldrick 
 w=1/[\s^2^(F^2^) + ( 0.03P)^2^ + 3.69P] 
 ,where P=(max(Fo^2^,0) + 2Fc^2^)/3 
;
_refine_ls_weighting_scheme calc
_refine_ls_wR_factor_all 0.0927
_refine_ls_wR_factor_gt 0.0801
_refine_ls_wR_factor_ref 0.0927
_reflns_limit_h_max 19
_reflns_limit_h_min -19
_reflns_limit_k_max 21
_reflns_limit_k_min 0
_reflns_limit_l_max 36
_reflns_limit_l_min 0
_reflns_number_gt 10170
_reflns_number_total 16242
_reflns_threshold_expression I>2.0\s(I)
_oxford_diffrn_Wilson_B_factor 0.00
_oxford_diffrn_Wilson_scale 0.00
_oxford_refine_ls_r_factor_ref 0.0951
_oxford_refine_ls_scale 0.092580(12)
_oxford_reflns_number_all 16242
_oxford_reflns_threshold_expression_ref I>-10.0\s(I)
_oxford_structure_analysis_title 'slmIII_120a_0m in P2(1)/c'
_cod_data_source_file ja4022683_si_002_1.cif
_cod_data_source_block 3
_cod_original_sg_symbol_Hall '-P 2ybc '
_cod_original_sg_symbol_H-M 'P 1 21/c 1 '
_cod_original_formula_sum 'C58 H85 Co1 N3 O1 P3 Zr1'
_cod_database_code 4119663

loop_
_symmetry_equiv_pos_as_xyz
x,y,z
-x,-y,-z
-x,y+1/2,-z+1/2
x,-y+1/2,z+1/2

loop_
_atom_site_label
_atom_site_type_symbol
_atom_site_fract_x
_atom_site_fract_y
_atom_site_fract_z
_atom_site_U_iso_or_equiv
_atom_site_occupancy
_atom_site_adp_type
_atom_site_refinement_flags_posn
Zr1 Zr 0.683312(16) 0.302349(16) 0.352847(8) 0.0147 1.0000 Uani .
Co1 Co 0.46151(2) 0.30011(2) 0.330844(11) 0.0169 1.0000 Uani .
P1 P 0.50010(4) 0.19809(5) 0.39494(2) 0.0181 1.0000 Uani .
P2 P 0.54759(5) 0.26842(4) 0.25226(2) 0.0170 1.0000 Uani .
P3 P 0.86610(4) 0.29788(5) 0.40267(2) 0.0203 1.0000 Uani .
O1 O 0.57240(11) 0.37017(11) 0.35586(6) 0.0178 1.0000 Uani .
N1 N 0.62412(14) 0.20383(14) 0.40297(7) 0.0184 1.0000 Uani .
N2 N 0.66767(14) 0.27709(13) 0.27155(7) 0.0162 1.0000 Uani .
N3 N 0.80444(14) 0.38049(13) 0.37534(7) 0.0174 1.0000 Uani .
C1 C 0.68050(18) 0.14121(17) 0.43174(9) 0.0197 1.0000 Uani .
C2 C 0.73299(18) 0.07752(17) 0.40557(9) 0.0224 1.0000 Uani .
C3 C 0.7364(2) 0.0743(2) 0.34819(10) 0.0301 1.0000 Uani .
C4 C 0.78751(19) 0.01654(18) 0.43259(10) 0.0266 1.0000 Uani .
C5 C 0.79406(19) 0.01663(18) 0.48503(11) 0.0272 1.0000 Uani .
C6 C 0.8557(2) -0.0482(2) 0.51326(12) 0.0396 1.0000 Uani .
C7 C 0.74481(19) 0.08095(18) 0.51043(10) 0.0259 1.0000 Uani .
C8 C 0.68956(18) 0.14375(17) 0.48528(9) 0.0205 1.0000 Uani .
C9 C 0.6482(2) 0.21488(18) 0.51679(10) 0.0297 1.0000 Uani .
C10 C 0.43399(19) 0.23482(19) 0.45298(9) 0.0251 1.0000 Uani .
C11 C 0.45796(19) 0.32787(18) 0.46527(10) 0.0256 1.0000 Uani .
C12 C 0.3225(2) 0.2249(2) 0.44586(12) 0.0394 1.0000 Uani .
C13 C 0.46892(19) 0.08255(17) 0.39022(9) 0.0233 1.0000 Uani .
C14 C 0.4698(2) 0.03498(19) 0.44112(10) 0.0327 1.0000 Uani .
C15 C 0.37323(19) 0.06658(19) 0.36075(10) 0.0271 1.0000 Uani .
C16 C 0.74015(16) 0.30772(17) 0.23550(8) 0.0169 1.0000 Uani .
C17 C 0.75773(17) 0.39562(17) 0.23026(9) 0.0178 1.0000 Uani .
C18 C 0.70966(18) 0.46292(17) 0.26326(9) 0.0213 1.0000 Uani .
C19 C 0.82334(18) 0.42403(18) 0.19351(9) 0.0216 1.0000 Uani .
C20 C 0.87339(18) 0.36843(19) 0.16180(9) 0.0234 1.0000 Uani .
C21 C 0.9425(2) 0.4020(2) 0.12170(10) 0.0335 1.0000 Uani .
C22 C 0.85898(18) 0.28178(18) 0.16917(9) 0.0231 1.0000 Uani .
C23 C 0.79537(17) 0.24910(17) 0.20558(9) 0.0197 1.0000 Uani .
C24 C 0.78929(19) 0.15416(17) 0.21263(10) 0.0249 1.0000 Uani .
C25 C 0.53121(18) 0.16543(17) 0.21730(9) 0.0203 1.0000 Uani .
C26 C 0.5512(2) 0.08851(18) 0.25130(10) 0.0286 1.0000 Uani .
C27 C 0.42857(19) 0.15673(18) 0.19315(10) 0.0272 1.0000 Uani .
C28 C 0.52873(18) 0.34789(17) 0.19979(9) 0.0197 1.0000 Uani .
C29 C 0.5689(2) 0.32172(19) 0.14758(9) 0.0271 1.0000 Uani .
C30 C 0.42212(18) 0.37768(18) 0.19487(10) 0.0254 1.0000 Uani .
C31 C 0.81913(17) 0.46978(16) 0.38580(9) 0.0179 1.0000 Uani .
C32 C 0.89097(17) 0.51877(17) 0.36098(9) 0.0201 1.0000 Uani .
C33 C 0.95645(18) 0.48107(18) 0.32099(10) 0.0262 1.0000 Uani .
C34 C 0.90051(19) 0.60523(18) 0.37271(10) 0.0247 1.0000 Uani .
C35 C 0.8403(2) 0.64604(18) 0.40743(10) 0.0271 1.0000 Uani .
C36 C 0.8488(3) 0.7404(2) 0.41844(12) 0.0427 1.0000 Uani .
C37 C 0.7699(2) 0.59719(18) 0.43131(10) 0.0258 1.0000 Uani .
C38 C 0.75725(17) 0.51061(16) 0.42151(9) 0.0187 1.0000 Uani .
C39 C 0.67545(19) 0.46484(18) 0.44810(9) 0.0247 1.0000 Uani .
C40 C 0.90669(19) 0.33663(18) 0.46652(9) 0.0251 1.0000 Uani .
C41 C 0.9991(2) 0.3914(2) 0.46646(11) 0.0356 1.0000 Uani .
C42 C 0.9153(2) 0.2649(2) 0.50606(11) 0.0397 1.0000 Uani .
C43 C 0.98026(18) 0.27193(19) 0.36791(10) 0.0266 1.0000 Uani .
C44 C 0.9519(2) 0.2452(2) 0.31407(11) 0.0359 1.0000 Uani .
C45 C 1.0348(2) 0.1987(2) 0.39474(13) 0.0465 1.0000 Uani .
C46 C 0.33966(17) 0.36000(17) 0.32645(9) 0.0206 1.0000 Uani .
C47 C 0.32048(18) 0.43448(17) 0.35890(9) 0.0200 1.0000 Uani .
C48 C 0.39385(19) 0.49462(17) 0.37133(9) 0.0236 1.0000 Uani .
C49 C 0.3739(2) 0.56504(18) 0.40140(10) 0.0263 1.0000 Uani .
C50 C 0.2806(2) 0.57792(19) 0.42067(10) 0.0298 1.0000 Uani .
C51 C 0.2077(2) 0.51853(19) 0.41055(10) 0.0306 1.0000 Uani .
C52 C 0.22730(19) 0.44849(18) 0.38025(10) 0.0254 1.0000 Uani .
C53 C 0.26010(18) 0.33596(18) 0.29127(9) 0.0219 1.0000 Uani .
C54 C 0.19968(18) 0.39692(19) 0.26741(10) 0.0251 1.0000 Uani .
C55 C 0.1312(2) 0.3741(2) 0.23053(10) 0.0317 1.0000 Uani .
C56 C 0.1211(2) 0.2896(2) 0.21603(11) 0.0337 1.0000 Uani .
C57 C 0.1789(2) 0.2278(2) 0.23909(11) 0.0330 1.0000 Uani .
C58 C 0.24693(19) 0.25069(19) 0.27638(10) 0.0270 1.0000 Uani .
H31 H 0.7812 0.0334 0.3373 0.0473 1.0000 Uiso R
H32 H 0.7566 0.1257 0.3345 0.0461 1.0000 Uiso R
H33 H 0.6760 0.0614 0.3334 0.0477 1.0000 Uiso R
H41 H 0.8199 -0.0270 0.4146 0.0315 1.0000 Uiso R
H61 H 0.8330 -0.0535 0.5477 0.0596 1.0000 Uiso R
H62 H 0.9228 -0.0306 0.5155 0.0600 1.0000 Uiso R
H63 H 0.8525 -0.1033 0.4982 0.0593 1.0000 Uiso R
H71 H 0.7498 0.0837 0.5464 0.0305 1.0000 Uiso R
H91 H 0.5820 0.2025 0.5272 0.0453 1.0000 Uiso R
H92 H 0.6496 0.2677 0.4983 0.0443 1.0000 Uiso R
H93 H 0.6877 0.2227 0.5467 0.0437 1.0000 Uiso R
H101 H 0.4548 0.1978 0.4810 0.0292 1.0000 Uiso R
H111 H 0.4241 0.3646 0.4414 0.0383 1.0000 Uiso R
H112 H 0.5279 0.3387 0.4646 0.0384 1.0000 Uiso R
H113 H 0.4349 0.3407 0.4993 0.0386 1.0000 Uiso R
H121 H 0.2902 0.2531 0.4741 0.0589 1.0000 Uiso R
H122 H 0.3080 0.1654 0.4458 0.0582 1.0000 Uiso R
H123 H 0.3024 0.2504 0.4135 0.0582 1.0000 Uiso R
H131 H 0.5207 0.0577 0.3702 0.0274 1.0000 Uiso R
H141 H 0.4633 -0.0242 0.4352 0.0484 1.0000 Uiso R
H142 H 0.5306 0.0430 0.4590 0.0484 1.0000 Uiso R
H143 H 0.4166 0.0546 0.4623 0.0486 1.0000 Uiso R
H151 H 0.3724 0.0984 0.3289 0.0402 1.0000 Uiso R
H152 H 0.3173 0.0834 0.3802 0.0418 1.0000 Uiso R
H153 H 0.3663 0.0077 0.3522 0.0406 1.0000 Uiso R
H181 H 0.6935 0.5125 0.2425 0.0319 1.0000 Uiso R
H182 H 0.7544 0.4801 0.2896 0.0321 1.0000 Uiso R
H183 H 0.6512 0.4400 0.2787 0.0323 1.0000 Uiso R
H191 H 0.8339 0.4834 0.1900 0.0249 1.0000 Uiso R
H211 H 0.9400 0.4622 0.1205 0.0497 1.0000 Uiso R
H212 H 1.0082 0.3868 0.1296 0.0508 1.0000 Uiso R
H213 H 0.9264 0.3800 0.0888 0.0501 1.0000 Uiso R
H221 H 0.8925 0.2431 0.1488 0.0273 1.0000 Uiso R
H241 H 0.7424 0.1295 0.1893 0.0377 1.0000 Uiso R
H242 H 0.7697 0.1405 0.2468 0.0375 1.0000 Uiso R
H243 H 0.8517 0.1299 0.2059 0.0376 1.0000 Uiso R
H251 H 0.5792 0.1647 0.1905 0.0240 1.0000 Uiso R
H261 H 0.5081 0.0884 0.2797 0.0431 1.0000 Uiso R
H262 H 0.6169 0.0887 0.2635 0.0433 1.0000 Uiso R
H263 H 0.5414 0.0365 0.2328 0.0424 1.0000 Uiso R
H271 H 0.4232 0.1019 0.1761 0.0398 1.0000 Uiso R
H272 H 0.3786 0.1609 0.2190 0.0405 1.0000 Uiso R
H273 H 0.4163 0.2015 0.1689 0.0406 1.0000 Uiso R
H281 H 0.5662 0.3971 0.2112 0.0236 1.0000 Uiso R
H291 H 0.5303 0.2751 0.1334 0.0399 1.0000 Uiso R
H292 H 0.6360 0.3024 0.1491 0.0410 1.0000 Uiso R
H293 H 0.5629 0.3699 0.1243 0.0405 1.0000 Uiso R
H301 H 0.4177 0.4204 0.1682 0.0383 1.0000 Uiso R
H302 H 0.4025 0.4036 0.2265 0.0376 1.0000 Uiso R
H303 H 0.3773 0.3309 0.1870 0.0375 1.0000 Uiso R
H331 H 0.9245 0.4364 0.3034 0.0385 1.0000 Uiso R
H332 H 1.0151 0.4595 0.3359 0.0402 1.0000 Uiso R
H333 H 0.9728 0.5243 0.2970 0.0399 1.0000 Uiso R
H341 H 0.9491 0.6377 0.3561 0.0290 1.0000 Uiso R
H361 H 0.8047 0.7711 0.3972 0.0643 1.0000 Uiso R
H362 H 0.9147 0.7612 0.4123 0.0639 1.0000 Uiso R
H363 H 0.8326 0.7524 0.4527 0.0647 1.0000 Uiso R
H371 H 0.7296 0.6231 0.4549 0.0308 1.0000 Uiso R
H391 H 0.6173 0.4648 0.4272 0.0370 1.0000 Uiso R
H392 H 0.6918 0.4061 0.4555 0.0359 1.0000 Uiso R
H393 H 0.6604 0.4940 0.4792 0.0368 1.0000 Uiso R
H401 H 0.8533 0.3749 0.4766 0.0299 1.0000 Uiso R
H411 H 1.0109 0.4123 0.5001 0.0536 1.0000 Uiso R
H412 H 1.0551 0.3578 0.4556 0.0532 1.0000 Uiso R
H413 H 0.9905 0.4389 0.4439 0.0533 1.0000 Uiso R
H421 H 0.8566 0.2329 0.5053 0.0597 1.0000 Uiso R
H422 H 0.9690 0.2273 0.4978 0.0591 1.0000 Uiso R
H423 H 0.9253 0.2897 0.5392 0.0594 1.0000 Uiso R
H431 H 1.0217 0.3214 0.3668 0.0320 1.0000 Uiso R
H441 H 0.9107 0.1954 0.3150 0.0542 1.0000 Uiso R
H442 H 0.9172 0.2909 0.2964 0.0532 1.0000 Uiso R
H443 H 1.0089 0.2316 0.2955 0.0537 1.0000 Uiso R
H451 H 1.0867 0.1805 0.3734 0.0697 1.0000 Uiso R
H452 H 1.0624 0.2169 0.4270 0.0696 1.0000 Uiso R
H453 H 0.9906 0.1518 0.3995 0.0694 1.0000 Uiso R
H481 H 0.4575 0.4861 0.3585 0.0271 1.0000 Uiso R
H491 H 0.4233 0.6038 0.4079 0.0313 1.0000 Uiso R
H501 H 0.2671 0.6271 0.4400 0.0358 1.0000 Uiso R
H511 H 0.1440 0.5256 0.4233 0.0368 1.0000 Uiso R
H521 H 0.1773 0.4088 0.3741 0.0293 1.0000 Uiso R
H541 H 0.2067 0.4547 0.2770 0.0290 1.0000 Uiso R
H551 H 0.0916 0.4154 0.2153 0.0375 1.0000 Uiso R
H561 H 0.0752 0.2736 0.1910 0.0403 1.0000 Uiso R
H571 H 0.1721 0.1696 0.2300 0.0393 1.0000 Uiso R
H581 H 0.2855 0.2076 0.2922 0.0310 1.0000 Uiso R

loop_
_atom_site_aniso_label
_atom_site_aniso_U_11
_atom_site_aniso_U_22
_atom_site_aniso_U_33
_atom_site_aniso_U_23
_atom_site_aniso_U_13
_atom_site_aniso_U_12
Zr1 0.01468(10) 0.01662(12) 0.01289(10) 0.00012(10) -0.00038(8) -0.00078(10)
Co1 0.01523(15) 0.02025(18) 0.01511(15) -0.00143(15) -0.00051(12) -0.00076(15)
P1 0.0198(3) 0.0202(3) 0.0143(3) 0.0003(3) 0.0006(2) -0.0045(3)
P2 0.0185(3) 0.0183(3) 0.0142(3) -0.0007(3) -0.0006(2) -0.0007(3)
P3 0.0173(3) 0.0203(4) 0.0233(3) 0.0029(3) -0.0034(2) -0.0009(3)
O1 0.0170(8) 0.0193(10) 0.0171(8) -0.0030(7) -0.0001(7) -0.0021(7)
N1 0.0179(9) 0.0198(11) 0.0174(9) 0.0022(9) -0.0002(8) -0.0029(9)
N2 0.0178(10) 0.0155(11) 0.0153(9) 0.0006(8) 0.0008(8) 0.0000(8)
N3 0.0163(10) 0.0183(12) 0.0174(10) 0.0014(9) -0.0007(8) -0.0005(8)
C1 0.0209(12) 0.0177(14) 0.0203(12) 0.0026(11) -0.0037(10) -0.0062(10)
C2 0.0228(13) 0.0234(15) 0.0209(12) -0.0006(11) -0.0019(10) -0.0042(11)
C3 0.0288(15) 0.0376(18) 0.0238(13) -0.0035(13) 0.0027(11) 0.0013(13)
C4 0.0276(14) 0.0199(15) 0.0323(15) 0.0009(12) -0.0032(12) -0.0013(12)
C5 0.0261(14) 0.0214(15) 0.0339(15) 0.0071(12) -0.0077(12) -0.0050(12)
C6 0.0415(18) 0.0281(18) 0.0490(19) 0.0121(15) -0.0126(15) 0.0020(14)
C7 0.0281(14) 0.0280(16) 0.0213(12) 0.0078(12) -0.0065(11) -0.0087(12)
C8 0.0250(13) 0.0193(14) 0.0172(12) 0.0024(10) -0.0018(10) -0.0074(11)
C9 0.0397(16) 0.0300(18) 0.0194(12) -0.0019(12) -0.0050(11) -0.0001(13)
C10 0.0254(13) 0.0331(16) 0.0169(12) -0.0026(12) 0.0043(10) -0.0071(12)
C11 0.0253(13) 0.0323(17) 0.0192(12) -0.0069(11) 0.0027(10) -0.0021(12)
C12 0.0300(15) 0.051(2) 0.0372(16) -0.0149(15) 0.0127(13) -0.0135(14)
C13 0.0289(14) 0.0228(15) 0.0183(12) -0.0001(11) -0.0014(10) -0.0063(12)
C14 0.0452(17) 0.0301(17) 0.0226(13) 0.0059(12) -0.0068(12) -0.0158(14)
C15 0.0292(14) 0.0276(16) 0.0244(13) -0.0013(12) -0.0060(11) -0.0078(12)
C16 0.0157(11) 0.0211(13) 0.0139(10) 0.0010(11) -0.0025(8) -0.0001(10)
C17 0.0178(11) 0.0196(14) 0.0159(11) 0.0022(10) -0.0020(9) 0.0016(10)
C18 0.0217(12) 0.0215(14) 0.0207(12) 0.0022(11) -0.0010(10) -0.0001(11)
C19 0.0216(12) 0.0226(15) 0.0207(12) 0.0054(11) -0.0016(10) -0.0020(11)
C20 0.0169(12) 0.0355(17) 0.0178(12) 0.0042(12) 0.0010(10) 0.0018(11)
C21 0.0288(15) 0.046(2) 0.0261(14) 0.0092(14) 0.0081(12) 0.0035(14)
C22 0.0200(12) 0.0338(17) 0.0155(11) -0.0034(11) 0.0016(9) 0.0065(11)
C23 0.0193(12) 0.0243(15) 0.0155(11) -0.0008(11) -0.0012(9) 0.0040(11)
C24 0.0275(14) 0.0246(16) 0.0227(13) -0.0042(12) 0.0037(11) 0.0064(12)
C25 0.0223(12) 0.0229(14) 0.0155(11) -0.0008(10) 0.0012(10) 0.0005(11)
C26 0.0364(16) 0.0258(16) 0.0235(13) -0.0011(12) -0.0028(11) -0.0051(13)
C27 0.0305(15) 0.0216(15) 0.0293(14) -0.0045(12) -0.0047(12) -0.0012(12)
C28 0.0209(12) 0.0204(14) 0.0178(12) 0.0017(10) -0.0016(10) -0.0008(11)
C29 0.0277(14) 0.0366(18) 0.0170(12) 0.0044(12) -0.0017(10) -0.0004(12)
C30 0.0244(13) 0.0245(15) 0.0272(13) 0.0047(12) -0.0009(11) 0.0027(11)
C31 0.0174(11) 0.0192(14) 0.0170(11) 0.0009(10) -0.0040(9) -0.0008(10)
C32 0.0179(12) 0.0229(14) 0.0194(12) 0.0040(11) -0.0024(9) -0.0021(11)
C33 0.0196(13) 0.0289(16) 0.0302(14) 0.0074(12) 0.0035(11) -0.0004(12)
C34 0.0250(13) 0.0244(15) 0.0246(13) 0.0064(12) -0.0020(11) -0.0052(12)
C35 0.0346(15) 0.0190(15) 0.0276(14) 0.0000(12) -0.0064(12) -0.0069(12)
C36 0.059(2) 0.0259(18) 0.0435(18) -0.0050(15) 0.0064(16) -0.0107(16)
C37 0.0306(14) 0.0233(15) 0.0235(13) -0.0045(12) 0.0006(11) -0.0024(12)
C38 0.0210(12) 0.0201(14) 0.0149(11) 0.0007(10) -0.0032(9) -0.0015(10)
C39 0.0283(14) 0.0251(15) 0.0206(13) -0.0053(11) 0.0041(11) -0.0037(12)
C40 0.0264(14) 0.0265(15) 0.0223(13) 0.0046(12) -0.0054(11) 0.0000(12)
C41 0.0387(16) 0.0356(19) 0.0323(16) 0.0037(14) -0.0135(13) -0.0097(14)
C42 0.0355(17) 0.049(2) 0.0343(16) 0.0156(15) -0.0109(13) -0.0068(15)
C43 0.0175(12) 0.0284(16) 0.0338(15) 0.0003(13) -0.0026(11) 0.0023(11)
C44 0.0300(15) 0.042(2) 0.0355(16) -0.0046(15) 0.0032(13) 0.0077(14)
C45 0.0377(17) 0.051(2) 0.0506(19) 0.0082(18) -0.0007(15) 0.0229(17)
C46 0.0186(12) 0.0226(14) 0.0205(12) 0.0005(11) -0.0003(10) -0.0001(11)
C47 0.0202(12) 0.0228(14) 0.0170(11) -0.0015(11) -0.0032(9) 0.0016(11)
C48 0.0231(13) 0.0248(15) 0.0227(13) 0.0024(12) -0.0024(10) 0.0005(11)
C49 0.0323(15) 0.0213(15) 0.0252(13) 0.0011(12) -0.0034(11) -0.0046(12)
C50 0.0426(17) 0.0251(16) 0.0218(13) -0.0056(12) 0.0026(12) 0.0044(13)
C51 0.0296(15) 0.0343(18) 0.0282(14) -0.0060(13) 0.0076(12) 0.0002(13)
C52 0.0211(13) 0.0295(16) 0.0256(13) -0.0038(12) 0.0011(10) -0.0017(12)
C53 0.0174(12) 0.0280(15) 0.0205(12) -0.0035(11) 0.0006(10) 0.0005(11)
C54 0.0227(13) 0.0253(15) 0.0273(14) -0.0032(12) -0.0031(11) 0.0006(12)
C55 0.0283(15) 0.0366(19) 0.0302(15) 0.0006(14) -0.0083(12) 0.0060(13)
C56 0.0275(14) 0.044(2) 0.0297(14) -0.0084(14) -0.0099(12) -0.0022(14)
C57 0.0301(15) 0.0308(17) 0.0379(16) -0.0105(14) -0.0063(13) -0.0025(13)
C58 0.0197(13) 0.0309(17) 0.0303(14) -0.0057(13) -0.0041(11) 0.0019(12)

loop_
_atom_type_symbol
_atom_type_scat_dispersion_real
_atom_type_scat_dispersion_imag
_atom_type_scat_Cromer_Mann_a1
_atom_type_scat_Cromer_Mann_b1
_atom_type_scat_Cromer_Mann_a2
_atom_type_scat_Cromer_Mann_b2
_atom_type_scat_Cromer_Mann_a3
_atom_type_scat_Cromer_Mann_b3
_atom_type_scat_Cromer_Mann_a4
_atom_type_scat_Cromer_Mann_b4
_atom_type_scat_Cromer_Mann_c
_atom_type_scat_source
C 0.0033 0.0016 2.3100 20.8439 1.0200 10.2075 1.5886 0.5687 0.8650 51.6512 0.2156 'International Tables Vol C 4.2.6.8 and 6.1.1.4'
H 0.0000 0.0000 0.4930 10.5109 0.3229 26.1257 0.1402 3.1424 0.0408 57.7998 0.0030 'International Tables Vol C 4.2.6.8 and 6.1.1.4'
N 0.0061 0.0033 12.2126 0.0057 3.1322 9.8933 2.0125 28.9975 1.1663 0.5826 -11.5290 'International Tables Vol C 4.2.6.8 and 6.1.1.4'
O 0.0106 0.0060 3.0485 13.2771 2.2868 5.7011 1.5463 0.3239 0.8670 32.9089 0.2508 'International Tables Vol C 4.2.6.8 and 6.1.1.4'
P 0.1023 0.0942 6.4345 1.9067 4.1791 27.1570 1.7800 0.5260 1.4908 68.1645 1.1149 'International Tables Vol C 4.2.6.8 and 6.1.1.4'
Co 0.3494 0.9721 12.2841 4.2791 7.3409 0.2784 4.0034 13.5359 2.3488 71.1692 1.0118 'International Tables Vol C 4.2.6.8 and 6.1.1.4'
Zr -2.9673 0.5597 17.8765 1.2762 10.9480 11.9160 5.4173 0.1176 3.6572 87.6627 2.0693 'International Tables Vol C 4.2.6.8 and 6.1.1.4'

loop_
_geom_angle_atom_site_label_1
_geom_angle_atom_site_label_2
_geom_angle_atom_site_label_3
_geom_angle
_geom_angle_publ_flag
P1 Zr1 P2 75.952(17) yes
P1 Zr1 P3 121.36(2) yes
P2 Zr1 P3 150.511(19) yes
P1 Zr1 O1 68.65(5) yes
P2 Zr1 O1 70.73(5) yes
P3 Zr1 O1 135.83(5) yes
P1 Zr1 N1 30.23(5) yes
P2 Zr1 N1 99.42(5) yes
P3 Zr1 N1 91.87(5) yes
O1 Zr1 N1 94.16(7) yes
P1 Zr1 N2 100.21(5) yes
P2 Zr1 N2 29.04(5) yes
P3 Zr1 N2 122.06(5) yes
O1 Zr1 N2 94.23(7) yes
N1 Zr1 N2 115.39(7) yes
P1 Zr1 N3 143.46(5) yes
P2 Zr1 N3 138.65(5) yes
P3 Zr1 N3 37.18(6) yes
O1 Zr1 N3 106.84(7) yes
N1 Zr1 N3 121.76(7) yes
N2 Zr1 N3 116.32(7) yes
P1 Co1 P2 111.02(3) yes
P1 Co1 O1 88.50(5) yes
P2 Co1 O1 91.25(5) yes
P1 Co1 C46 124.01(8) yes
P2 Co1 C46 118.33(8) yes
O1 Co1 C46 114.20(9) yes
Co1 P1 Zr1 65.114(17) yes
Co1 P1 N1 105.36(7) yes
Co1 P1 C10 105.44(10) yes
Zr1 P1 C10 120.71(9) yes
N1 P1 C10 111.61(11) yes
Co1 P1 C13 123.83(8) yes
Zr1 P1 C13 130.76(9) yes
N1 P1 C13 106.57(12) yes
C10 P1 C13 103.98(12) yes
Co1 P2 Zr1 63.465(16) yes
Co1 P2 N2 101.52(7) yes
Co1 P2 C25 122.44(8) yes
Zr1 P2 C25 127.19(8) yes
N2 P2 C25 108.84(11) yes
Co1 P2 C28 115.15(8) yes
Zr1 P2 C28 124.21(8) yes
N2 P2 C28 106.79(10) yes
C25 P2 C28 101.32(11) yes
Zr1 P3 N3 49.43(7) yes
Zr1 P3 C40 131.84(9) yes
N3 P3 C40 105.92(12) yes
Zr1 P3 C43 121.40(9) yes
N3 P3 C43 111.87(11) yes
C40 P3 C43 105.72(12) yes
Co1 O1 Zr1 106.88(8) yes
P1 N1 Zr1 109.51(10) yes
P1 N1 C1 123.22(16) yes
Zr1 N1 C1 126.33(14) yes
P2 N2 Zr1 112.83(9) yes
P2 N2 C16 119.06(15) yes
Zr1 N2 C16 121.11(14) yes
P3 N3 Zr1 93.39(10) yes
P3 N3 C31 126.30(16) yes
Zr1 N3 C31 135.72(15) yes
N1 C1 C2 119.5(2) yes
N1 C1 C8 122.7(2) yes
C2 C1 C8 117.8(2) yes
C1 C2 C3 122.1(2) yes
C1 C2 C4 120.3(2) yes
C3 C2 C4 117.6(2) yes
C2 C3 H31 110.8 no
C2 C3 H32 111.8 no
H31 C3 H32 106.3 no
C2 C3 H33 113.0 no
H31 C3 H33 107.6 no
H32 C3 H33 107.1 no
C2 C4 C5 122.3(3) yes
C2 C4 H41 119.2 no
C5 C4 H41 118.4 no
C4 C5 C6 121.4(3) yes
C4 C5 C7 117.0(3) yes
C6 C5 C7 121.5(3) yes
C5 C6 H61 109.7 no
C5 C6 H62 111.4 no
H61 C6 H62 106.4 no
C5 C6 H63 112.5 no
H61 C6 H63 107.5 no
H62 C6 H63 109.1 no
C5 C7 C8 123.0(2) yes
C5 C7 H71 118.9 no
C8 C7 H71 118.2 no
C1 C8 C7 119.5(2) yes
C1 C8 C9 122.8(2) yes
C7 C8 C9 117.6(2) yes
C8 C9 H91 111.4 no
C8 C9 H92 110.6 no
H91 C9 H92 109.8 no
C8 C9 H93 109.7 no
H91 C9 H93 108.2 no
H92 C9 H93 106.9 no
P1 C10 C11 111.23(17) yes
P1 C10 C12 110.70(18) yes
C11 C10 C12 109.4(2) yes
P1 C10 H101 107.1 no
C11 C10 H101 110.3 no
C12 C10 H101 108.1 no
C10 C11 H111 109.3 no
C10 C11 H112 111.8 no
H111 C11 H112 110.3 no
C10 C11 H113 108.8 no
H111 C11 H113 108.6 no
H112 C11 H113 108.0 no
C10 C12 H121 108.4 no
C10 C12 H122 107.7 no
H121 C12 H122 110.5 no
C10 C12 H123 109.5 no
H121 C12 H123 110.7 no
H122 C12 H123 110.0 no
P1 C13 C14 114.48(18) yes
P1 C13 C15 112.66(19) yes
C14 C13 C15 111.2(2) yes
P1 C13 H131 105.1 no
C14 C13 H131 106.3 no
C15 C13 H131 106.4 no
C13 C14 H141 109.4 no
C13 C14 H142 111.4 no
H141 C14 H142 106.8 no
C13 C14 H143 110.4 no
H141 C14 H143 109.7 no
H142 C14 H143 109.0 no
C13 C15 H151 110.7 no
C13 C15 H152 111.4 no
H151 C15 H152 108.3 no
C13 C15 H153 111.1 no
H151 C15 H153 106.9 no
H152 C15 H153 108.3 no
N2 C16 C17 120.3(2) yes
N2 C16 C23 120.7(2) yes
C17 C16 C23 119.0(2) yes
C16 C17 C18 123.3(2) yes
C16 C17 C19 119.4(2) yes
C18 C17 C19 117.2(2) yes
C17 C18 H181 109.2 no
C17 C18 H182 109.4 no
H181 C18 H182 108.7 no
C17 C18 H183 110.1 no
H181 C18 H183 110.4 no
H182 C18 H183 108.9 no
C17 C19 C20 122.5(3) yes
C17 C19 H191 118.7 no
C20 C19 H191 118.8 no
C19 C20 C21 120.8(3) yes
C19 C20 C22 117.3(2) yes
C21 C20 C22 121.8(2) yes
C20 C21 H211 110.4 no
C20 C21 H212 110.7 no
H211 C21 H212 107.0 no
C20 C21 H213 111.5 no
H211 C21 H213 108.8 no
H212 C21 H213 108.4 no
C20 C22 C23 123.0(2) yes
C20 C22 H221 119.0 no
C23 C22 H221 117.9 no
C16 C23 C22 118.5(2) yes
C16 C23 C24 122.6(2) yes
C22 C23 C24 118.9(2) yes
C23 C24 H241 110.8 no
C23 C24 H242 110.6 no
H241 C24 H242 108.5 no
C23 C24 H243 108.8 no
H241 C24 H243 108.1 no
H242 C24 H243 109.9 no
P2 C25 C26 111.97(17) yes
P2 C25 C27 112.56(18) yes
C26 C25 C27 109.2(2) yes
P2 C25 H251 106.9 no
C26 C25 H251 107.5 no
C27 C25 H251 108.5 no
C25 C26 H261 110.7 no
C25 C26 H262 111.0 no
H261 C26 H262 108.7 no
C25 C26 H263 110.6 no
H261 C26 H263 108.2 no
H262 C26 H263 107.5 no
C25 C27 H271 109.5 no
C25 C27 H272 110.4 no
H271 C27 H272 109.5 no
C25 C27 H273 111.2 no
H271 C27 H273 109.0 no
H272 C27 H273 107.3 no
P2 C28 C29 115.61(18) yes
P2 C28 C30 112.83(17) yes
C29 C28 C30 110.6(2) yes
P2 C28 H281 103.3 no
C29 C28 H281 107.2 no
C30 C28 H281 106.3 no
C28 C29 H291 110.1 no
C28 C29 H292 113.1 no
H291 C29 H292 107.0 no
C28 C29 H293 108.9 no
H291 C29 H293 107.4 no
H292 C29 H293 110.2 no
C28 C30 H301 108.9 no
C28 C30 H302 109.1 no
H301 C30 H302 108.4 no
C28 C30 H303 112.4 no
H301 C30 H303 109.2 no
H302 C30 H303 108.7 no
N3 C31 C32 122.5(2) yes
N3 C31 C38 118.8(2) yes
C32 C31 C38 118.7(2) yes
C31 C32 C33 121.9(2) yes
C31 C32 C34 119.3(2) yes
C33 C32 C34 118.7(2) yes
C32 C33 H331 111.1 no
C32 C33 H332 110.7 no
H331 C33 H332 108.8 no
C32 C33 H333 109.1 no
H331 C33 H333 108.1 no
H332 C33 H333 109.0 no
C32 C34 C35 122.5(2) yes
C32 C34 H341 119.0 no
C35 C34 H341 118.5 no
C34 C35 C36 122.1(3) yes
C34 C35 C37 117.4(3) yes
C36 C35 C37 120.5(3) yes
C35 C36 H361 109.6 no
C35 C36 H362 111.5 no
H361 C36 H362 108.4 no
C35 C36 H363 111.0 no
H361 C36 H363 107.8 no
H362 C36 H363 108.5 no
C35 C37 C38 122.7(2) yes
C35 C37 H371 118.7 no
C38 C37 H371 118.5 no
C31 C38 C37 119.2(2) yes
C31 C38 C39 122.7(2) yes
C37 C38 C39 118.0(2) yes
C38 C39 H391 110.2 no
C38 C39 H392 112.2 no
H391 C39 H392 107.6 no
C38 C39 H393 109.6 no
H391 C39 H393 107.8 no
H392 C39 H393 109.4 no
P3 C40 C41 114.87(19) yes
P3 C40 C42 113.1(2) yes
C41 C40 C42 110.8(2) yes
P3 C40 H401 103.2 no
C41 C40 H401 105.8 no
C42 C40 H401 108.4 no
C40 C41 H411 108.9 no
C40 C41 H412 110.4 no
H411 C41 H412 109.3 no
C40 C41 H413 110.0 no
H411 C41 H413 109.0 no
H412 C41 H413 109.2 no
C40 C42 H421 108.4 no
C40 C42 H422 110.3 no
H421 C42 H422 108.5 no
C40 C42 H423 109.0 no
H421 C42 H423 110.2 no
H422 C42 H423 110.4 no
P3 C43 C44 108.12(18) yes
P3 C43 C45 110.02(19) yes
C44 C43 C45 109.9(2) yes
P3 C43 H431 109.6 no
C44 C43 H431 109.7 no
C45 C43 H431 109.5 no
C43 C44 H441 110.0 no
C43 C44 H442 111.1 no
H441 C44 H442 109.0 no
C43 C44 H443 109.8 no
H441 C44 H443 108.2 no
H442 C44 H443 108.7 no
C43 C45 H451 108.3 no
C43 C45 H452 111.4 no
H451 C45 H452 108.6 no
C43 C45 H453 109.3 no
H451 C45 H453 108.7 no
H452 C45 H453 110.5 no
Co1 C46 C47 120.93(18) yes
Co1 C46 C53 123.32(19) yes
C47 C46 C53 115.8(2) yes
C46 C47 C48 122.3(2) yes
C46 C47 C52 121.3(2) yes
C48 C47 C52 116.3(2) yes
C47 C48 C49 121.4(2) yes
C47 C48 H481 118.4 no
C49 C48 H481 120.2 no
C48 C49 C50 120.6(3) yes
C48 C49 H491 118.9 no
C50 C49 H491 120.5 no
C49 C50 C51 119.4(3) yes
C49 C50 H501 120.0 no
C51 C50 H501 120.7 no
C50 C51 C52 120.1(3) yes
C50 C51 H511 121.0 no
C52 C51 H511 118.9 no
C47 C52 C51 122.1(3) yes
C47 C52 H521 119.1 no
C51 C52 H521 118.8 no
C46 C53 C54 122.3(2) yes
C46 C53 C58 120.8(2) yes
C54 C53 C58 116.7(2) yes
C53 C54 C55 121.7(3) yes
C53 C54 H541 118.4 no
C55 C54 H541 120.0 no
C54 C55 C56 120.3(3) yes
C54 C55 H551 120.4 no
C56 C55 H551 119.4 no
C55 C56 C57 119.6(3) yes
C55 C56 H561 120.8 no
C57 C56 H561 119.6 no
C56 C57 C58 120.1(3) yes
C56 C57 H571 120.5 no
C58 C57 H571 119.3 no
C53 C58 C57 121.7(3) yes
C53 C58 H581 119.1 no
C57 C58 H581 119.3 no

loop_
_geom_bond_atom_site_label_1
_geom_bond_atom_site_label_2
_geom_bond_distance
_geom_bond_publ_flag
Zr1 P1 3.1836(7) yes
Zr1 P2 3.2483(7) yes
Zr1 P3 2.7985(7) yes
Zr1 O1 1.8459(16) yes
Zr1 N1 2.183(2) yes
Zr1 N2 2.1763(19) yes
Zr1 N3 2.129(2) yes
Co1 P1 2.3713(7) yes
Co1 P2 2.4306(7) yes
Co1 O1 1.9710(16) yes
Co1 C46 1.906(2) yes
P1 N1 1.700(2) yes
P1 C10 1.865(2) yes
P1 C13 1.858(3) yes
P2 N2 1.711(2) yes
P2 C25 1.864(3) yes
P2 C28 1.869(3) yes
P3 N3 1.694(2) yes
P3 C40 1.859(3) yes
P3 C43 1.853(3) yes
N1 C1 1.450(3) yes
N2 C16 1.453(3) yes
N3 C31 1.435(3) yes
C1 C2 1.407(4) yes
C1 C8 1.409(3) yes
C2 C3 1.506(3) yes
C2 C4 1.396(4) yes
C3 H31 0.930 no
C3 H32 0.922 no
C3 H33 0.928 no
C4 C5 1.377(4) yes
C4 H41 0.940 no
C5 C6 1.505(4) yes
C5 C7 1.382(4) yes
C6 H61 0.960 no
C6 H62 0.954 no
C6 H63 0.948 no
C7 C8 1.397(4) yes
C7 H71 0.945 no
C8 C9 1.497(4) yes
C9 H91 0.964 no
C9 H92 0.958 no
C9 H93 0.953 no
C10 C11 1.523(4) yes
C10 C12 1.535(4) yes
C10 H101 0.975 no
C11 H111 0.964 no
C11 H112 0.967 no
C11 H113 0.970 no
C12 H121 0.970 no
C12 H122 0.950 no
C12 H123 0.974 no
C13 C14 1.527(3) yes
C13 C15 1.528(3) yes
C13 H131 0.964 no
C14 H141 0.941 no
C14 H142 0.955 no
C14 H143 0.966 no
C15 H151 0.971 no
C15 H152 0.957 no
C15 H153 0.951 no
C16 C17 1.401(4) yes
C16 C23 1.425(3) yes
C17 C18 1.514(3) yes
C17 C19 1.392(3) yes
C18 H181 0.971 no
C18 H182 0.954 no
C18 H183 0.964 no
C19 C20 1.385(4) yes
C19 H191 0.943 no
C20 C21 1.511(3) yes
C20 C22 1.382(4) yes
C21 H211 0.941 no
C21 H212 0.946 no
C21 H213 0.952 no
C22 C23 1.392(3) yes
C22 H221 0.929 no
C23 C24 1.497(4) yes
C24 H241 0.960 no
C24 H242 0.962 no
C24 H243 0.948 no
C25 C26 1.519(4) yes
C25 C27 1.534(3) yes
C25 H251 0.965 no
C26 H261 0.953 no
C26 H262 0.947 no
C26 H263 0.956 no
C27 H271 0.969 no
C27 H272 0.967 no
C27 H273 0.960 no
C28 C29 1.535(3) yes
C28 C30 1.527(3) yes
C28 H281 0.968 no
C29 H291 0.970 no
C29 H292 0.962 no
C29 H293 0.971 no
C30 H301 0.968 no
C30 H302 0.963 no
C30 H303 0.973 no
C31 C32 1.406(3) yes
C31 C38 1.417(3) yes
C32 C33 1.503(3) yes
C32 C34 1.391(4) yes
C33 H331 0.940 no
C33 H332 0.948 no
C33 H333 0.950 no
C34 C35 1.386(4) yes
C34 H341 0.943 no
C35 C36 1.507(4) yes
C35 C37 1.379(4) yes
C36 H361 0.946 no
C36 H362 0.968 no
C36 H363 0.945 no
C37 C38 1.387(4) yes
C37 H371 0.924 no
C38 C39 1.500(3) yes
C39 H391 0.958 no
C39 H392 0.963 no
C39 H393 0.959 no
C40 C41 1.520(4) yes
C40 C42 1.531(4) yes
C40 H401 0.979 no
C41 H411 0.954 no
C41 H412 0.971 no
C41 H413 0.955 no
C42 H421 0.942 no
C42 H422 0.964 no
C42 H423 0.960 no
C43 C44 1.518(4) yes
C43 C45 1.531(4) yes
C43 H431 0.958 no
C44 H441 0.960 no
C44 H442 0.971 no
C44 H443 0.943 no
C45 H451 0.949 no
C45 H452 0.965 no
C45 H453 0.957 no
C46 C47 1.466(4) yes
C46 C53 1.464(3) yes
C47 C48 1.407(3) yes
C47 C52 1.408(3) yes
C48 C49 1.382(4) yes
C48 H481 0.941 no
C49 C50 1.386(4) yes
C49 H491 0.920 no
C50 C51 1.381(4) yes
C50 H501 0.939 no
C51 C52 1.380(4) yes
C51 H511 0.939 no
C52 H521 0.934 no
C53 C54 1.401(4) yes
C53 C58 1.399(4) yes
C54 C55 1.383(4) yes
C54 H541 0.942 no
C55 C56 1.379(4) yes
C55 H551 0.928 no
C56 C57 1.381(4) yes
C56 H561 0.936 no
C57 C58 1.386(4) yes
C57 H571 0.945 no
C58 H581 0.946 no
